data_7038331
loop_
_publ_author_name
'Ma, Zhen'
'Zhang, Bian'
'Guedes da Silva, M F\'atima C'
'Silva, Joana'
'Mendo, Ana Soraia'
'Baptista, Pedro Viana'
'Fernandes, Alexandra R.'
'Pombeiro, Armando J. L.'

_publ_section_title
;
 Synthesis, characterization, thermal properties and antiproliferative
 potential of copper(ii) 4'-phenyl-terpyridine compounds.
;
_journal_issue 12
_journal_name_full 'Dalton transactions (Cambridge, England : 2003)'
_journal_page_first 5339
_journal_page_last 5355
_journal_paper_doi 10.1039/c5dt02744f
_journal_volume 45
_journal_year 2016
_chemical_formula_moiety 'C35 H25 Cu N3 O6, C H4 O'
_chemical_formula_sum 'C36 H29 Cu N3 O7'
_chemical_formula_weight 678.94
_chemical_name_systematic
;
 ?
;
_space_group_crystal_system triclinic
_space_group_IT_number 2
_space_group_name_Hall '-P 1'
_space_group_name_H-M_alt 'P -1'
_symmetry_space_group_name_Hall '-P 1'
_symmetry_space_group_name_H-M 'P -1'
_atom_sites_solution_hydrogens mixed
_audit_creation_method SHELXL-2014
_audit_update_record
;
2016-01-27 deposited with the CCDC.
2016-02-05 downloaded from the CCDC.
;
_cell_angle_alpha 94.097(2)
_cell_angle_beta 104.306(3)
_cell_angle_gamma 107.188(2)
_cell_formula_units_Z 2
_cell_length_a 9.0848(3)
_cell_length_b 12.0013(4)
_cell_length_c 15.5065(5)
_cell_measurement_temperature 150(2)
_cell_volume 1545.90(9)
_computing_cell_refinement 'Bruker SAINT'
_computing_data_collection 'Bruker APEX2'
_computing_data_reduction 'Bruker SAINT'
_computing_publication_material 'WinGX publication routines (Farrugia, 1999)'
_computing_structure_refinement 'SHELXL-2014 (Sheldrick, 2014)'
_computing_structure_solution 'SIR97 (Giacovazzo et al, 1999)'
_diffrn_ambient_temperature 150(2)
_diffrn_measured_fraction_theta_full 0.980
_diffrn_measured_fraction_theta_max 0.973
_diffrn_measurement_device_type 'Bruker APEX-II CCD'
_diffrn_measurement_method '\f and \w scans'
_diffrn_radiation_monochromator graphite
_diffrn_radiation_type MoK\a
_diffrn_radiation_wavelength 0.71073
_diffrn_reflns_av_R_equivalents 0.0211
_diffrn_reflns_av_unetI/netI 0.0328
_diffrn_reflns_Laue_measured_fraction_full 0.980
_diffrn_reflns_Laue_measured_fraction_max 0.973
_diffrn_reflns_limit_h_max 12
_diffrn_reflns_limit_h_min -9
_diffrn_reflns_limit_k_max 15
_diffrn_reflns_limit_k_min -15
_diffrn_reflns_limit_l_max 20
_diffrn_reflns_limit_l_min -20
_diffrn_reflns_number 16450
_diffrn_reflns_point_group_measured_fraction_full 0.980
_diffrn_reflns_point_group_measured_fraction_max 0.973
_diffrn_reflns_theta_full 25.242
_diffrn_reflns_theta_max 28.298
_diffrn_reflns_theta_min 3.038
_exptl_absorpt_coefficient_mu 0.763
_exptl_absorpt_correction_T_max 0.934
_exptl_absorpt_correction_T_min 0.888
_exptl_absorpt_correction_type multi-scan
_exptl_absorpt_process_details sadabs
_exptl_crystal_colour green
_exptl_crystal_density_diffrn 1.459
_exptl_crystal_description block
_exptl_crystal_F_000 702
_exptl_crystal_size_max 0.240
_exptl_crystal_size_mid 0.130
_exptl_crystal_size_min 0.090
_platon_squeeze_details
;
;
_refine_diff_density_max 0.405
_refine_diff_density_min -0.470
_refine_diff_density_rms 0.060
_refine_ls_extinction_method none
_refine_ls_goodness_of_fit_ref 1.029
_refine_ls_hydrogen_treatment mixed
_refine_ls_matrix_type full
_refine_ls_number_parameters 434
_refine_ls_number_reflns 7458
_refine_ls_number_restraints 3
_refine_ls_restrained_S_all 1.030
_refine_ls_R_factor_all 0.0447
_refine_ls_R_factor_gt 0.0326
_refine_ls_shift/su_max 0.001
_refine_ls_shift/su_mean 0.000
_refine_ls_structure_factor_coef Fsqd
_refine_ls_weighting_details 'w=1/[\s^2^(Fo^2^)+(0.0371P)^2^+0.8584P] where P=(Fo^2^+2Fc^2^)/3'
_refine_ls_weighting_scheme calc
_refine_ls_wR_factor_gt 0.0766
_refine_ls_wR_factor_ref 0.0822
_reflns_Friedel_coverage 0.000
_reflns_number_gt 6215
_reflns_number_total 7458
_reflns_threshold_expression 'I > 2\s(I)'
_cod_data_source_file c5dt02744f2.cif
_cod_data_source_block 4
_cod_depositor_comments 'Adding full bibliography for 7038328--7038332.cif.'
_cod_database_code 7038331
_shelx_space_group_comment
;
The symmetry employed for this shelxl refinement is uniquely defined
by the following loop, which should always be used as a source of
symmetry information in preference to the above space-group names.
They are only intended as comments.
;
_shelx_estimated_absorpt_t_min 0.838
_shelx_estimated_absorpt_t_max 0.934
_shelxl_version_number 2014-3

loop_
_space_group_symop_operation_xyz
'x, y, z'
'-x, -y, -z'

loop_
_atom_site_label
_atom_site_type_symbol
_atom_site_fract_x
_atom_site_fract_y
_atom_site_fract_z
_atom_site_U_iso_or_equiv
_atom_site_adp_type
_atom_site_occupancy
_atom_site_site_symmetry_order
_atom_site_calc_flag
_atom_site_refinement_flags_posn
_atom_site_refinement_flags_adp
C1 C 0.9164(2) -0.08357(15) 0.28283(12) 0.0204(3) Uani 1 1 d . .
H1 H 0.8260 -0.1233 0.2329 0.025 Uiso 1 1 calc R U
C2 C 1.0493(2) -0.12261(16) 0.29908(12) 0.0226(4) Uani 1 1 d . .
H2 H 1.0500 -0.1875 0.2605 0.027 Uiso 1 1 calc R U
C3 C 1.1796(2) -0.06546(15) 0.37198(12) 0.0204(3) Uani 1 1 d . .
H3 H 1.2708 -0.0914 0.3849 0.024 Uiso 1 1 calc R U
C4 C 1.1767(2) 0.03039(15) 0.42648(11) 0.0180(3) Uani 1 1 d . .
H4 H 1.2656 0.0712 0.4769 0.022 Uiso 1 1 calc R U
C5 C 1.04119(19) 0.06522(14) 0.40577(11) 0.0147(3) Uani 1 1 d . .
C6 C 1.0229(2) 0.16637(14) 0.45814(11) 0.0150(3) Uani 1 1 d . .
C7 C 1.1348(2) 0.23984(14) 0.53337(11) 0.0166(3) Uani 1 1 d . .
H7 H 1.2367 0.2298 0.5551 0.020 Uiso 1 1 calc R U
C8 C 1.0969(2) 0.32962(14) 0.57747(11) 0.0163(3) Uani 1 1 d . .
C9 C 0.9455(2) 0.34190(14) 0.54136(11) 0.0169(3) Uani 1 1 d . .
H9 H 0.9160 0.4020 0.5690 0.020 Uiso 1 1 calc R U
C10 C 0.8402(2) 0.26593(14) 0.46543(11) 0.0152(3) Uani 1 1 d . .
C11 C 0.6747(2) 0.26475(14) 0.42008(11) 0.0159(3) Uani 1 1 d . .
C12 C 0.6080(2) 0.34717(16) 0.44461(12) 0.0202(3) Uani 1 1 d . .
H12 H 0.6670 0.4093 0.4937 0.024 Uiso 1 1 calc R U
C13 C 0.4528(2) 0.33762(17) 0.39612(13) 0.0241(4) Uani 1 1 d . .
H13 H 0.4044 0.3935 0.4114 0.029 Uiso 1 1 calc R U
C14 C 0.3700(2) 0.24603(17) 0.32565(13) 0.0246(4) Uani 1 1 d . .
H14 H 0.2635 0.2376 0.2921 0.030 Uiso 1 1 calc R U
C15 C 0.4443(2) 0.16651(16) 0.30440(12) 0.0206(4) Uani 1 1 d . .
H15 H 0.3872 0.1036 0.2557 0.025 Uiso 1 1 calc R U
C16 C 1.2094(2) 0.40659(15) 0.66094(11) 0.0176(3) Uani 1 1 d . .
C17 C 1.1963(2) 0.51530(15) 0.68974(12) 0.0199(3) Uani 1 1 d . .
H17 H 1.1131 0.5402 0.6554 0.024 Uiso 1 1 calc R U
C18 C 1.3023(2) 0.58714(16) 0.76722(13) 0.0251(4) Uani 1 1 d . .
H18 H 1.2916 0.6609 0.7857 0.030 Uiso 1 1 calc R U
C19 C 1.4242(2) 0.55206(18) 0.81816(14) 0.0323(5) Uani 1 1 d . .
H19 H 1.4973 0.6017 0.8714 0.039 Uiso 1 1 calc R U
C20 C 1.4390(2) 0.44407(19) 0.79107(14) 0.0341(5) Uani 1 1 d . .
H20 H 1.5221 0.4195 0.8259 0.041 Uiso 1 1 calc R U
C21 C 1.3330(2) 0.37260(17) 0.71358(13) 0.0258(4) Uani 1 1 d . .
H21 H 1.3440 0.2989 0.6956 0.031 Uiso 1 1 calc R U
C22 C 0.9031(2) 0.20225(14) 0.19836(11) 0.0161(3) Uani 1 1 d . .
C23 C 0.9529(2) 0.19000(15) 0.11330(11) 0.0170(3) Uani 1 1 d . .
C24 C 1.0960(2) 0.26607(16) 0.10510(12) 0.0207(3) Uani 1 1 d . .
H24 H 1.1644 0.3270 0.1532 0.025 Uiso 1 1 calc R U
C25 C 1.1377(2) 0.25169(17) 0.02557(13) 0.0257(4) Uani 1 1 d . .
H25 H 1.2348 0.3038 0.0194 0.031 Uiso 1 1 calc R U
C26 C 1.0400(2) 0.16288(18) -0.04466(13) 0.0256(4) Uani 1 1 d . .
H26 H 1.0704 0.1540 -0.0985 0.031 Uiso 1 1 calc R U
C27 C 0.8972(2) 0.08643(16) -0.03654(12) 0.0218(4) Uani 1 1 d . .
C28 C 0.8544(2) 0.10060(15) 0.04252(12) 0.0192(3) Uani 1 1 d . .
H28 H 0.7569 0.0487 0.0483 0.023 Uiso 1 1 calc R U
C29 C 0.5031(2) -0.13004(14) 0.30147(12) 0.0169(3) Uani 1 1 d . .
C30 C 0.3641(2) -0.24119(14) 0.26157(12) 0.0167(3) Uani 1 1 d . .
C31 C 0.3310(2) -0.32711(14) 0.31609(12) 0.0176(3) Uani 1 1 d . .
H31 H 0.3931 -0.3131 0.3772 0.021 Uiso 1 1 calc R U
C32 C 0.2079(2) -0.43308(15) 0.28170(12) 0.0189(3) Uani 1 1 d . .
C33 C 0.1125(2) -0.45112(15) 0.19323(13) 0.0232(4) Uani 1 1 d . .
H33 H 0.0253 -0.5223 0.1698 0.028 Uiso 1 1 calc R U
C34 C 0.1454(2) -0.36476(16) 0.13955(13) 0.0253(4) Uani 1 1 d . .
H34 H 0.0804 -0.3774 0.0791 0.030 Uiso 1 1 calc R U
C35 C 0.2715(2) -0.26034(15) 0.17252(12) 0.0212(4) Uani 1 1 d . .
H35 H 0.2945 -0.2024 0.1348 0.025 Uiso 1 1 calc R U
C36 C 0.5030(3) 0.1756(2) 0.00103(15) 0.0359(5) Uani 1 1 d . .
H36A H 0.4108 0.1984 -0.0297 0.054 Uiso 1 1 calc R U
H36B H 0.5163 0.1149 -0.0393 0.054 Uiso 1 1 calc R U
H36C H 0.6002 0.2449 0.0176 0.054 Uiso 1 1 calc R U
Cu1 Cu 0.72564(2) 0.07521(2) 0.32013(2) 0.01502(6) Uani 1 1 d . .
N1 N 0.91219(17) 0.00823(12) 0.33539(9) 0.0165(3) Uani 1 1 d . .
N2 N 0.87954(16) 0.18080(12) 0.42533(9) 0.0146(3) Uani 1 1 d . .
N3 N 0.59412(17) 0.17550(12) 0.35036(9) 0.0167(3) Uani 1 1 d . .
O1 O 0.76276(14) 0.13906(11) 0.19683(8) 0.0189(2) Uani 1 1 d . .
O2 O 1.00109(15) 0.27097(10) 0.26630(8) 0.0214(3) Uani 1 1 d . .
O3 O 0.54775(15) -0.06031(10) 0.24735(8) 0.0201(3) Uani 1 1 d . .
O4 O 0.57006(16) -0.11101(11) 0.38352(9) 0.0270(3) Uani 1 1 d . .
O5 O 0.80402(17) 0.00066(13) -0.10732(9) 0.0282(3) Uani 1 1 d D .
O6 O 0.18606(15) -0.51525(11) 0.33796(9) 0.0225(3) Uani 1 1 d D .
O7 O 0.47655(17) 0.13033(15) 0.07976(10) 0.0365(4) Uani 1 1 d D .
H5O H 0.715(3) -0.044(2) -0.0946(18) 0.055 Uiso 1 1 d D U
H6O H 0.119(3) -0.5833(18) 0.3050(17) 0.055 Uiso 1 1 d D U
H7O H 0.566(3) 0.121(2) 0.1138(17) 0.055 Uiso 1 1 d D U

loop_
_atom_site_aniso_label
_atom_site_aniso_U_11
_atom_site_aniso_U_22
_atom_site_aniso_U_33
_atom_site_aniso_U_23
_atom_site_aniso_U_13
_atom_site_aniso_U_12
C1 0.0222(9) 0.0200(8) 0.0175(8) -0.0009(6) 0.0036(7) 0.0071(7)
C2 0.0278(10) 0.0213(8) 0.0217(9) -0.0004(7) 0.0086(8) 0.0121(8)
C3 0.0216(9) 0.0230(8) 0.0218(9) 0.0041(7) 0.0094(7) 0.0120(7)
C4 0.0172(8) 0.0205(8) 0.0168(8) 0.0021(6) 0.0047(7) 0.0073(7)
C5 0.0152(8) 0.0154(7) 0.0141(8) 0.0026(6) 0.0051(6) 0.0050(6)
C6 0.0148(8) 0.0153(7) 0.0161(8) 0.0036(6) 0.0053(6) 0.0058(6)
C7 0.0131(8) 0.0174(8) 0.0190(8) 0.0022(6) 0.0033(6) 0.0056(6)
C8 0.0150(8) 0.0150(7) 0.0176(8) 0.0018(6) 0.0038(6) 0.0037(6)
C9 0.0167(8) 0.0166(7) 0.0177(8) 0.0011(6) 0.0041(6) 0.0067(6)
C10 0.0146(8) 0.0163(7) 0.0156(8) 0.0041(6) 0.0047(6) 0.0055(6)
C11 0.0151(8) 0.0190(8) 0.0146(8) 0.0047(6) 0.0044(6) 0.0064(6)
C12 0.0197(9) 0.0229(8) 0.0201(9) 0.0030(7) 0.0052(7) 0.0103(7)
C13 0.0217(9) 0.0311(10) 0.0261(10) 0.0076(8) 0.0082(8) 0.0164(8)
C14 0.0158(8) 0.0355(10) 0.0250(10) 0.0080(8) 0.0037(7) 0.0127(8)
C15 0.0166(8) 0.0262(9) 0.0170(8) 0.0043(7) 0.0024(7) 0.0059(7)
C16 0.0143(8) 0.0192(8) 0.0176(8) -0.0014(6) 0.0032(6) 0.0049(6)
C17 0.0161(8) 0.0191(8) 0.0235(9) 0.0011(7) 0.0044(7) 0.0059(7)
C18 0.0205(9) 0.0208(8) 0.0303(10) -0.0062(7) 0.0049(8) 0.0056(7)
C19 0.0231(10) 0.0334(10) 0.0297(11) -0.0154(8) -0.0049(8) 0.0083(8)
C20 0.0258(10) 0.0392(11) 0.0308(11) -0.0103(9) -0.0083(8) 0.0179(9)
C21 0.0227(9) 0.0256(9) 0.0269(10) -0.0065(7) -0.0016(8) 0.0139(8)
C22 0.0155(8) 0.0141(7) 0.0188(8) 0.0044(6) 0.0032(6) 0.0059(6)
C23 0.0153(8) 0.0188(8) 0.0185(8) 0.0047(6) 0.0040(6) 0.0080(6)
C24 0.0180(8) 0.0214(8) 0.0218(9) 0.0045(7) 0.0040(7) 0.0060(7)
C25 0.0190(9) 0.0321(10) 0.0275(10) 0.0092(8) 0.0086(8) 0.0079(8)
C26 0.0243(9) 0.0388(11) 0.0194(9) 0.0070(8) 0.0087(7) 0.0160(8)
C27 0.0217(9) 0.0270(9) 0.0177(9) 0.0022(7) 0.0017(7) 0.0129(7)
C28 0.0157(8) 0.0216(8) 0.0202(9) 0.0029(7) 0.0032(7) 0.0075(7)
C29 0.0134(8) 0.0158(7) 0.0213(9) 0.0002(6) 0.0031(6) 0.0063(6)
C30 0.0132(7) 0.0152(7) 0.0206(8) -0.0008(6) 0.0026(6) 0.0055(6)
C31 0.0159(8) 0.0175(8) 0.0181(8) 0.0002(6) 0.0032(6) 0.0054(6)
C32 0.0169(8) 0.0162(8) 0.0249(9) 0.0025(6) 0.0063(7) 0.0071(7)
C33 0.0171(8) 0.0172(8) 0.0294(10) -0.0024(7) 0.0005(7) 0.0031(7)
C34 0.0211(9) 0.0246(9) 0.0232(9) -0.0010(7) -0.0044(7) 0.0069(7)
C35 0.0205(9) 0.0199(8) 0.0221(9) 0.0037(7) 0.0029(7) 0.0074(7)
C36 0.0318(11) 0.0425(12) 0.0366(12) 0.0059(10) 0.0089(9) 0.0173(10)
Cu1 0.01325(10) 0.01590(10) 0.01450(11) 0.00046(7) 0.00184(7) 0.00479(8)
N1 0.0161(7) 0.0172(6) 0.0162(7) 0.0021(5) 0.0049(6) 0.0052(5)
N2 0.0132(6) 0.0160(6) 0.0147(7) 0.0027(5) 0.0029(5) 0.0059(5)
N3 0.0144(7) 0.0195(7) 0.0155(7) 0.0031(5) 0.0030(5) 0.0053(6)
O1 0.0144(6) 0.0224(6) 0.0172(6) 0.0032(5) 0.0037(5) 0.0028(5)
O2 0.0210(6) 0.0180(6) 0.0187(6) -0.0007(5) 0.0033(5) -0.0002(5)
O3 0.0179(6) 0.0188(6) 0.0192(6) 0.0022(5) 0.0028(5) 0.0018(5)
O4 0.0268(7) 0.0237(6) 0.0189(7) 0.0020(5) -0.0014(5) -0.0018(5)
O5 0.0277(7) 0.0354(8) 0.0178(7) -0.0037(6) 0.0017(6) 0.0104(6)
O6 0.0223(7) 0.0156(6) 0.0259(7) 0.0025(5) 0.0044(5) 0.0030(5)
O7 0.0204(7) 0.0555(10) 0.0286(8) 0.0045(7) 0.0018(6) 0.0098(7)

loop_
_atom_type_symbol
_atom_type_description
_atom_type_scat_dispersion_real
_atom_type_scat_dispersion_imag
_atom_type_scat_source
C C 0.0030 0.0020 'International Tables Vol C Tables 4.2.6.8 and 6.1.1.4'
H H 0.0000 0.0000 'International Tables Vol C Tables 4.2.6.8 and 6.1.1.4'
Cu Cu 0.3200 1.2650 'International Tables Vol C Tables 4.2.6.8 and 6.1.1.4'
N N 0.0060 0.0030 'International Tables Vol C Tables 4.2.6.8 and 6.1.1.4'
O O 0.0110 0.0060 'International Tables Vol C Tables 4.2.6.8 and 6.1.1.4'

loop_
_geom_angle_atom_site_label_1
_geom_angle_atom_site_label_2
_geom_angle_atom_site_label_3
_geom_angle
N1 C1 C2 122.01(16)
N1 C1 H1 119.0
C2 C1 H1 119.0
C3 C2 C1 118.86(16)
C3 C2 H2 120.6
C1 C2 H2 120.6
C2 C3 C4 119.48(16)
C2 C3 H3 120.3
C4 C3 H3 120.3
C5 C4 C3 118.56(16)
C5 C4 H4 120.7
C3 C4 H4 120.7
N1 C5 C4 122.15(15)
N1 C5 C6 113.84(14)
C4 C5 C6 124.00(15)
N2 C6 C7 121.06(15)
N2 C6 C5 112.52(14)
C7 C6 C5 126.41(15)
C6 C7 C8 119.54(15)
C6 C7 H7 120.2
C8 C7 H7 120.2
C7 C8 C9 117.82(15)
C7 C8 C16 121.59(15)
C9 C8 C16 120.56(15)
C10 C9 C8 119.48(15)
C10 C9 H9 120.3
C8 C9 H9 120.3
N2 C10 C9 121.25(15)
N2 C10 C11 112.37(14)
C9 C10 C11 126.37(15)
N3 C11 C12 122.12(15)
N3 C11 C10 113.77(14)
C12 C11 C10 124.10(15)
C11 C12 C13 118.72(17)
C11 C12 H12 120.6
C13 C12 H12 120.6
C14 C13 C12 119.24(17)
C14 C13 H13 120.4
C12 C13 H13 120.4
C13 C14 C15 119.07(16)
C13 C14 H14 120.5
C15 C14 H14 120.5
N3 C15 C14 122.09(17)
N3 C15 H15 119.0
C14 C15 H15 119.0
C17 C16 C21 117.78(16)
C17 C16 C8 121.37(15)
C21 C16 C8 120.85(15)
C18 C17 C16 121.13(16)
C18 C17 H17 119.4
C16 C17 H17 119.4
C17 C18 C19 120.17(17)
C17 C18 H18 119.9
C19 C18 H18 119.9
C18 C19 C20 119.72(17)
C18 C19 H19 120.1
C20 C19 H19 120.1
C21 C20 C19 119.93(18)
C21 C20 H20 120.0
C19 C20 H20 120.0
C20 C21 C16 121.27(17)
C20 C21 H21 119.4
C16 C21 H21 119.4
O2 C22 O1 123.68(16)
O2 C22 C23 119.17(15)
O1 C22 C23 117.13(15)
C28 C23 C24 119.86(16)
C28 C23 C22 119.19(15)
C24 C23 C22 120.95(15)
C25 C24 C23 119.15(17)
C25 C24 H24 120.4
C23 C24 H24 120.4
C26 C25 C24 121.01(17)
C26 C25 H25 119.5
C24 C25 H25 119.5
C25 C26 C27 119.97(17)
C25 C26 H26 120.0
C27 C26 H26 120.0
O5 C27 C28 122.46(17)
O5 C27 C26 118.18(17)
C28 C27 C26 119.35(17)
C27 C28 C23 120.66(17)
C27 C28 H28 119.7
C23 C28 H28 119.7
O4 C29 O3 123.36(16)
O4 C29 C30 119.38(16)
O3 C29 C30 117.25(15)
O4 C29 Cu1 78.06(10)
O3 C29 Cu1 45.32(8)
C30 C29 Cu1 162.54(12)
C35 C30 C31 120.06(16)
C35 C30 C29 121.92(16)
C31 C30 C29 118.02(15)
C32 C31 C30 120.37(16)
C32 C31 H31 119.8
C30 C31 H31 119.8
O6 C32 C31 117.26(16)
O6 C32 C33 123.15(15)
C31 C32 C33 119.59(16)
C34 C33 C32 119.65(16)
C34 C33 H33 120.2
C32 C33 H33 120.2
C35 C34 C33 121.06(17)
C35 C34 H34 119.5
C33 C34 H34 119.5
C34 C35 C30 119.21(17)
C34 C35 H35 120.4
C30 C35 H35 120.4
O7 C36 H36A 109.5
O7 C36 H36B 109.5
H36A C36 H36B 109.5
O7 C36 H36C 109.5
H36A C36 H36C 109.5
H36B C36 H36C 109.5
N2 Cu1 O3 159.86(5)
N2 Cu1 N3 79.68(6)
O3 Cu1 N3 97.95(5)
N2 Cu1 N1 79.24(6)
O3 Cu1 N1 100.62(5)
N3 Cu1 N1 158.63(6)
N2 Cu1 O1 111.01(5)
O3 Cu1 O1 89.13(5)
N3 Cu1 O1 98.98(5)
N1 Cu1 O1 91.83(5)
N2 Cu1 C29 132.17(6)
O3 Cu1 C29 27.76(5)
N3 Cu1 C29 96.22(5)
N1 Cu1 C29 95.28(5)
O1 Cu1 C29 116.66(5)
N2 Cu1 O4 105.18(5)
O3 Cu1 O4 54.83(4)
N3 Cu1 O4 94.04(5)
N1 Cu1 O4 88.09(5)
O1 Cu1 O4 143.13(4)
C29 Cu1 O4 27.07(5)
C1 N1 C5 118.92(14)
C1 N1 Cu1 126.39(12)
C5 N1 Cu1 114.69(10)
C10 N2 C6 120.85(14)
C10 N2 Cu1 119.44(11)
C6 N2 Cu1 119.70(11)
C15 N3 C11 118.76(15)
C15 N3 Cu1 126.46(12)
C11 N3 Cu1 114.57(11)
C22 O1 Cu1 118.17(10)
C29 O3 Cu1 106.91(10)
C29 O4 Cu1 74.86(10)
C27 O5 H5O 110.8(18)
C32 O6 H6O 108.1(18)
C36 O7 H7O 110.9(18)

loop_
_geom_bond_atom_site_label_1
_geom_bond_atom_site_label_2
_geom_bond_distance
C1 N1 1.338(2)
C1 C2 1.393(2)
C1 H1 0.9500
C2 C3 1.378(3)
C2 H2 0.9500
C3 C4 1.389(2)
C3 H3 0.9500
C4 C5 1.386(2)
C4 H4 0.9500
C5 N1 1.349(2)
C5 C6 1.485(2)
C6 N2 1.343(2)
C6 C7 1.382(2)
C7 C8 1.406(2)
C7 H7 0.9500
C8 C9 1.406(2)
C8 C16 1.480(2)
C9 C10 1.381(2)
C9 H9 0.9500
C10 N2 1.339(2)
C10 C11 1.490(2)
C11 N3 1.354(2)
C11 C12 1.380(2)
C12 C13 1.391(2)
C12 H12 0.9500
C13 C14 1.379(3)
C13 H13 0.9500
C14 C15 1.386(3)
C14 H14 0.9500
C15 N3 1.340(2)
C15 H15 0.9500
C16 C17 1.396(2)
C16 C21 1.400(2)
C17 C18 1.380(2)
C17 H17 0.9500
C18 C19 1.385(3)
C18 H18 0.9500
C19 C20 1.388(3)
C19 H19 0.9500
C20 C21 1.378(3)
C20 H20 0.9500
C21 H21 0.9500
C22 O2 1.249(2)
C22 O1 1.270(2)
C22 C23 1.508(2)
C23 C28 1.391(2)
C23 C24 1.391(2)
C24 C25 1.390(3)
C24 H24 0.9500
C25 C26 1.381(3)
C25 H25 0.9500
C26 C27 1.391(3)
C26 H26 0.9500
C27 O5 1.358(2)
C27 C28 1.389(3)
C28 H28 0.9500
C29 O4 1.239(2)
C29 O3 1.279(2)
C29 C30 1.503(2)
C29 Cu1 2.6275(17)
C30 C35 1.391(2)
C30 C31 1.391(2)
C31 C32 1.386(2)
C31 H31 0.9500
C32 O6 1.366(2)
C32 C33 1.393(3)
C33 C34 1.386(3)
C33 H33 0.9500
C34 C35 1.384(2)
C34 H34 0.9500
C35 H35 0.9500
C36 O7 1.416(3)
C36 H36A 0.9800
C36 H36B 0.9800
C36 H36C 0.9800
Cu1 N2 1.9370(14)
Cu1 O3 1.9528(12)
Cu1 N3 2.0353(14)
Cu1 N1 2.0515(14)
Cu1 O1 2.1753(12)
Cu1 O4 2.6632(13)
O5 H5O 0.906(17)
O6 H6O 0.889(17)
O7 H7O 0.894(17)

loop_
_geom_hbond_atom_site_label_D
_geom_hbond_atom_site_label_H
_geom_hbond_atom_site_label_A
_geom_hbond_distance_DH
_geom_hbond_distance_HA
_geom_hbond_distance_DA
_geom_hbond_angle_DHA
_geom_hbond_site_symmetry_A
C4 H4 O4 0.95 2.23 3.136(2) 159.0 2_756
C7 H7 O4 0.95 2.62 3.502(2) 154.6 2_756
C9 H9 O6 0.95 2.43 3.358(2) 164.9 2_656
C12 H12 O6 0.95 2.65 3.552(2) 159.0 2_656
C14 H14 O2 0.95 2.47 3.358(2) 154.8 1_455
C15 H15 O5 0.95 2.49 3.391(2) 157.9 2_655
O5 H5O O7 0.906(17) 1.821(17) 2.723(2) 174(3) 2_655
O6 H6O O2 0.889(17) 1.730(18) 2.6006(17) 166(3) 1_445
O7 H7O O1 0.894(17) 1.871(18) 2.7471(19) 166(3) .
C4 H4 O4 0.95 2.23 3.136(2) 159.0 2_756
C7 H7 O4 0.95 2.62 3.502(2) 154.6 2_756
C9 H9 O6 0.95 2.43 3.358(2) 164.9 2_656
C12 H12 O6 0.95 2.65 3.552(2) 159.0 2_656
C14 H14 O2 0.95 2.47 3.358(2) 154.8 1_455
C15 H15 O5 0.95 2.49 3.391(2) 157.9 2_655
O5 H5O O7 0.906(17) 1.821(17) 2.723(2) 174(3) 2_655
O6 H6O O2 0.889(17) 1.730(18) 2.6006(17) 166(3) 1_445
O7 H7O O1 0.894(17) 1.871(18) 2.7471(19) 166(3) .

loop_
_platon_squeeze_void_nr
_platon_squeeze_void_average_x
_platon_squeeze_void_average_y
_platon_squeeze_void_average_z
_platon_squeeze_void_volume
_platon_squeeze_void_count_electrons
_platon_squeeze_void_content
1 0.500 0.500 1.000 53 7 ' '
